data_1568392
loop_
_publ_author_name
'Radevych, Danylo'
'Gajdardziska-Josifovska, Marija'
'Weinert, Michael'

_publ_section_title
;
 Two-dimensional crystal phases of graphene monoxide
;
_journal_issue 5
_journal_name_full 'Physical Review B'
_journal_paper_doi 10.1103/PhysRevB.107.054104
_journal_volume 107
_journal_year 2023
_chemical_formula_sum 'C6 O6'
_chemical_formula_weight 56.02
_chemical_name_common 'beta graphene monoxide (beta-GmO)'
_space_group_IT_number 191
_space_group_name_Hall '-P 6 2'
_space_group_name_H-M_alt 'P 6/m m m'
_space_group.reference_setting '191:-P 6 2'
_space_group.transform_Pp_abc a,b,c;0,0,0

_symmetry_Int_Tables_number 191
_symmetry_space_group_name_H-M 'P 6/m m m'
_cell_angle_alpha 90.0000000000
_cell_angle_beta 90.0000000000
_cell_angle_gamma 120.0000000000
_cell_formula_units_Z 3
_cell_length_a 5.1704993820
_cell_length_b 5.1704993820
_cell_length_c 25.0000000000
_cell_volume 578.809
_journal_article_reference 054104
_cod_data_source_file beta-gmo.cif
_cod_data_source_block findsym-output
_cod_depositor_comments 'DOI added.'
_cod_original_cell_volume 578.8094612129
_cod_original_sg_symbol_H-M 'P 6/m 2/m 2/m'
_cod_struct_determination_method theoretical
_cod_database_code 1568392

loop_
_space_group_symop_id
_space_group_symop_operation_xyz
1 x,y,z
2 x-y,x,z
3 -y,x-y,z
4 -x,-y,z
5 -x+y,-x,z
6 y,-x+y,z
7 x-y,-y,-z
8 x,x-y,-z
9 y,x,-z
10 -x+y,y,-z
11 -x,-x+y,-z
12 -y,-x,-z
13 -x,-y,-z
14 -x+y,-x,-z
15 y,-x+y,-z
16 x,y,-z
17 x-y,x,-z
18 -y,x-y,-z
19 -x+y,y,z
20 -x,-x+y,z
21 -y,-x,z
22 x-y,-y,z
23 x,x-y,z
24 y,x,z

loop_
_atom_site_label
_atom_site_type_symbol
_atom_site_symmetry_multiplicity
_atom_site_Wyckoff_symbol
_atom_site_fract_x
_atom_site_fract_y
_atom_site_fract_z
_atom_site_occupancy
_atom_site_fract_symmform
O1 O 6 i 0.50000 0.00000 0.04141 1.00000 0,0,Dz
C1 C 6 j 0.30811 0.00000 0.00000 1.00000 Dx,0,0
